data_1571697
loop_
_publ_author_name
'Kilgallon, Landon J.'
'McFadden, Timothy P.'
'Sigman, Matthew S.'
'Johnson, Jeremiah A.'

_publ_section_title
;
 Tricyclononenes and tricyclononadienes as efficient monomers for
 controlled ROMP: understanding structure-propagation rate relationships
 and enabling facile post-polymerization modification.
;
_journal_issue 22
_journal_name_full 'Chemical science'
_journal_page_first 8334
_journal_page_last 8345
_journal_paper_doi 10.1039/d4sc01986e
_journal_volume 15
_journal_year 2024
_chemical_formula_sum 'C18 H17 N O2'
_chemical_formula_weight 279.32
_space_group_crystal_system monoclinic
_space_group_IT_number 11
_space_group_name_Hall '-P 2yb'
_space_group_name_H-M_alt 'P 1 21/m 1'
_atom_sites_solution_hydrogens geom
_atom_sites_solution_primary direct
_atom_sites_solution_secondary difmap
_audit_block_doi 10.5517/ccdc.csd.cc2j3875
_audit_creation_method SHELXL-2019/1
_audit_update_record
;
2024-01-19 deposited with the CCDC.	2024-05-02 downloaded from the CCDC.
;
_cell_angle_alpha 90
_cell_angle_beta 108.336(4)
_cell_angle_gamma 90
_cell_formula_units_Z 2
_cell_length_a 7.5018(6)
_cell_length_b 10.4685(7)
_cell_length_c 9.0020(7)
_cell_measurement_reflns_used 9980
_cell_measurement_temperature 100(2)
_cell_measurement_theta_max 78.14
_cell_measurement_theta_min 5.18
_cell_volume 671.06(9)
_computing_cell_refinement 'SAINT 8.38A (Bruker-AXS, 2017)'
_computing_data_collection 'APEX3 v2017.3.0 (Bruker-AXS, 2017)'
_computing_data_reduction 'SAINT 8.38A (Bruker-AXS, 2017)'
_computing_molecular_graphics 'Bruker SHELXTL'
_computing_publication_material 'Bruker SHELXTL'
_computing_structure_refinement 'SHELXL-2019/1 (Sheldrick, 2019)'
_computing_structure_solution 'SHELXT-2015 (Sheldrick, 2015)'
_diffrn_ambient_temperature 100(2)
_diffrn_detector_area_resol_mean 7.4
_diffrn_measured_fraction_theta_full 0.999
_diffrn_measured_fraction_theta_max 0.981
_diffrn_measurement_device_type 'Bruker Photon3 CPAD'
_diffrn_measurement_method '\f and \w scans'
_diffrn_radiation_type CuK\a
_diffrn_radiation_wavelength 1.54178
_diffrn_reflns_av_R_equivalents 0.0453
_diffrn_reflns_av_unetI/netI 0.0237
_diffrn_reflns_Laue_measured_fraction_full 0.999
_diffrn_reflns_Laue_measured_fraction_max 0.981
_diffrn_reflns_limit_h_max 9
_diffrn_reflns_limit_h_min -9
_diffrn_reflns_limit_k_max 11
_diffrn_reflns_limit_k_min -12
_diffrn_reflns_limit_l_max 11
_diffrn_reflns_limit_l_min -11
_diffrn_reflns_number 14537
_diffrn_reflns_point_group_measured_fraction_full 0.999
_diffrn_reflns_point_group_measured_fraction_max 0.981
_diffrn_reflns_theta_full 67.679
_diffrn_reflns_theta_max 78.467
_diffrn_reflns_theta_min 5.176
_diffrn_source 'I\mS micro-focus sealed tube, multilayer optics'
_exptl_absorpt_coefficient_mu 0.718
_exptl_absorpt_correction_T_max 0.7542
_exptl_absorpt_correction_T_min 0.5585
_exptl_absorpt_correction_type multi-scan
_exptl_absorpt_process_details 'SADABS (Herbst-Irmer et al., 2015)'
_exptl_crystal_colour colourless
_exptl_crystal_density_diffrn 1.382
_exptl_crystal_density_method 'not measured'
_exptl_crystal_description blade
_exptl_crystal_F_000 296
_exptl_crystal_size_max 0.490
_exptl_crystal_size_mid 0.175
_exptl_crystal_size_min 0.035
_refine_diff_density_max 0.444
_refine_diff_density_min -0.190
_refine_diff_density_rms 0.052
_refine_ls_extinction_method none
_refine_ls_goodness_of_fit_ref 1.071
_refine_ls_hydrogen_treatment constr
_refine_ls_matrix_type full
_refine_ls_number_parameters 103
_refine_ls_number_reflns 1506
_refine_ls_number_restraints 0
_refine_ls_restrained_S_all 1.071
_refine_ls_R_factor_all 0.0517
_refine_ls_R_factor_gt 0.0478
_refine_ls_shift/su_max 0.000
_refine_ls_shift/su_mean 0.000
_refine_ls_structure_factor_coef Fsqd
_refine_ls_weighting_details 'w=1/[\s^2^(Fo^2^)+(0.0645P)^2^+0.4361P] where P=(Fo^2^+2Fc^2^)/3'
_refine_ls_weighting_scheme calc
_refine_ls_wR_factor_gt 0.1273
_refine_ls_wR_factor_ref 0.1306
_reflns_Friedel_coverage 0.000
_reflns_number_gt 1374
_reflns_number_total 1506
_reflns_threshold_expression 'I > 2\s(I)'
_cod_data_source_file d4sc01986e2.cif
_cod_data_source_block G23002
_cod_depositor_comments 'Adding full bibliography for 1571696--1571698.cif.'
_cod_original_sg_symbol_H-M 'P 21/m'
_cod_database_code 1571697
_shelx_shelxl_version_number 2019/1
_shelx_space_group_comment
; 
The symmetry employed for this shelxl refinement is uniquely defined 
by the following loop, which should always be used as a source of 
symmetry information in preference to the above space-group names. 
They are only intended as comments. 
;
_shelx_estimated_absorpt_t_min 0.720
_shelx_estimated_absorpt_t_max 0.975

loop_
_space_group_symop_operation_xyz
'x, y, z'
'-x, y+1/2, -z'
'-x, -y, -z'
'x, -y-1/2, z'

loop_
_atom_site_label
_atom_site_type_symbol
_atom_site_fract_x
_atom_site_fract_y
_atom_site_fract_z
_atom_site_U_iso_or_equiv
_atom_site_adp_type
_atom_site_occupancy
_atom_site_site_symmetry_order
_atom_site_calc_flag
_atom_site_refinement_flags_posn
_atom_site_refinement_flags_adp
_atom_site_refinement_flags_occupancy
_atom_site_disorder_assembly
_atom_site_disorder_group
O1 O 0.62364(17) 0.53195(10) 0.70263(13) 0.0297(3) Uani 1 1 d . . . . .
N1 N 0.6317(2) 0.750000 0.6703(2) 0.0209(4) Uani 1 2 d S T P . .
C1 C 0.6383(2) 0.63845(13) 0.75733(18) 0.0231(4) Uani 1 1 d . . . . .
C2 C 0.6655(2) 0.67650(13) 0.92464(17) 0.0226(3) Uani 1 1 d . . . . .
H2 H 0.781496 0.639165 1.000161 0.027 Uiso 1 1 calc R U . . .
C3 C 0.4921(2) 0.67511(13) 0.98810(17) 0.0222(3) Uani 1 1 d . . . . .
H3 H 0.522793 0.637960 1.095565 0.027 Uiso 1 1 calc R U . . .
C4 C 0.2903(2) 0.64202(14) 0.88258(18) 0.0234(4) Uani 1 1 d . . . . .
H4 H 0.268681 0.552649 0.841607 0.028 Uiso 1 1 calc R U . . .
C5 C 0.2439(3) 0.750000 0.7601(2) 0.0234(5) Uani 1 2 d S T P . .
H5A H 0.326989 0.750001 0.693714 0.028 Uiso 1 2 calc R U P . .
H5B H 0.110521 0.750000 0.694018 0.028 Uiso 1 2 calc R U P . .
C6 C 0.1733(2) 0.68636(15) 0.98319(18) 0.0262(4) Uani 1 1 d . . . . .
H6 H 0.111221 0.632890 1.036602 0.031 Uiso 1 1 calc R U . . .
C7 C 0.5770(3) 0.750000 0.4983(2) 0.0220(4) Uani 1 2 d S T P . .
H7A H 0.499164 0.826400 0.457675 0.026 Uiso 0.5 1 calc R U P . .
H7B H 0.499164 0.673600 0.457674 0.026 Uiso 0.5 1 calc R U P . .
C8 C 0.7434(3) 0.750000 0.4378(2) 0.0204(4) Uani 1 2 d S T P . .
C9 C 0.8208(2) 0.86481(14) 0.40920(18) 0.0248(4) Uani 1 1 d . . . . .
H9 H 0.767369 0.943555 0.426242 0.030 Uiso 1 1 calc R U . . .
C10 C 0.9755(2) 0.86477(16) 0.35598(19) 0.0295(4) Uani 1 1 d . . . . .
H10 H 1.027771 0.943382 0.337025 0.035 Uiso 1 1 calc R U . . .
C11 C 1.0539(3) 0.750000 0.3304(3) 0.0293(5) Uani 1 2 d S T P . .
H11 H 1.160948 0.749999 0.295482 0.035 Uiso 1 2 calc R U P . .

loop_
_atom_site_aniso_label
_atom_site_aniso_U_11
_atom_site_aniso_U_22
_atom_site_aniso_U_33
_atom_site_aniso_U_23
_atom_site_aniso_U_13
_atom_site_aniso_U_12
O1 0.0422(7) 0.0144(5) 0.0325(6) -0.0017(4) 0.0115(5) 0.0015(4)
N1 0.0240(9) 0.0154(8) 0.0216(9) 0.000 0.0048(7) 0.000
C1 0.0226(7) 0.0178(8) 0.0274(8) 0.0020(6) 0.0057(6) 0.0017(5)
C2 0.0233(7) 0.0182(8) 0.0239(7) 0.0020(5) 0.0039(6) 0.0022(5)
C3 0.0256(7) 0.0170(7) 0.0223(7) 0.0012(5) 0.0051(6) 0.0009(5)
C4 0.0263(8) 0.0164(7) 0.0261(7) -0.0020(5) 0.0061(6) -0.0028(5)
C5 0.0223(10) 0.0236(11) 0.0216(10) 0.000 0.0029(8) 0.000
C6 0.0259(8) 0.0242(8) 0.0282(8) 0.0005(6) 0.0083(6) -0.0025(6)
C7 0.0216(10) 0.0194(10) 0.0211(10) 0.000 0.0014(8) 0.000
C8 0.0215(10) 0.0190(10) 0.0170(9) 0.000 0.0006(8) 0.000
C9 0.0283(8) 0.0190(8) 0.0240(7) 0.0033(5) 0.0036(6) 0.0013(6)
C10 0.0288(8) 0.0304(9) 0.0260(8) 0.0061(6) 0.0038(6) -0.0049(6)
C11 0.0226(11) 0.0420(13) 0.0210(10) 0.000 0.0036(8) 0.000

loop_
_atom_type_symbol
_atom_type_description
_atom_type_scat_dispersion_real
_atom_type_scat_dispersion_imag
_atom_type_scat_source
C C 0.0181 0.0091 'International Tables Vol C Tables 4.2.6.8 and 6.1.1.4'
H H 0.0000 0.0000 'International Tables Vol C Tables 4.2.6.8 and 6.1.1.4'
N N 0.0311 0.0180 'International Tables Vol C Tables 4.2.6.8 and 6.1.1.4'
O O 0.0492 0.0322 'International Tables Vol C Tables 4.2.6.8 and 6.1.1.4'

loop_
_geom_angle_atom_site_label_1
_geom_angle_atom_site_label_2
_geom_angle_atom_site_label_3
_geom_angle
_geom_angle_site_symmetry_1
_geom_angle_site_symmetry_3
_geom_angle_publ_flag
C1 N1 C1 113.25(18) . 4_575 ?
C1 N1 C7 122.57(9) . . ?
C1 N1 C7 122.57(9) 4_575 . ?
O1 C1 N1 123.98(14) . . ?
O1 C1 C2 128.04(14) . . ?
N1 C1 C2 107.98(13) . . ?
C1 C2 C2 105.31(8) . 4_575 ?
C1 C2 C3 119.45(12) . . ?
C2 C2 C3 90.53(7) 4_575 . ?
C1 C2 H2 113.0 . . ?
C2 C2 H2 113.0 4_575 . ?
C3 C2 H2 113.0 . . ?
C4 C3 C3 102.90(7) . 4_575 ?
C4 C3 C2 122.49(12) . . ?
C3 C3 C2 89.47(7) 4_575 . ?
C4 C3 H3 112.9 . . ?
C3 C3 H3 112.9 4_575 . ?
C2 C3 H3 112.9 . . ?
C6 C4 C5 99.18(13) . . ?
C6 C4 C3 101.66(12) . . ?
C5 C4 C3 103.41(12) . . ?
C6 C4 H4 116.7 . . ?
C5 C4 H4 116.7 . . ?
C3 C4 H4 116.7 . . ?
C4 C5 C4 94.40(16) 4_575 . ?
C4 C5 H5A 112.8 4_575 . ?
C4 C5 H5A 112.8 . . ?
C4 C5 H5B 112.8 4_575 . ?
C4 C5 H5B 112.8 . . ?
H5A C5 H5B 110.3 . . ?
C6 C6 C4 107.80(8) 4_575 . ?
C6 C6 H6 126.1 4_575 . ?
C4 C6 H6 126.1 . . ?
N1 C7 C8 112.99(17) . . ?
N1 C7 H7A 109.0 . . ?
C8 C7 H7A 109.0 . . ?
N1 C7 H7B 109.0 . . ?
C8 C7 H7B 109.0 . . ?
H7A C7 H7B 107.8 . . ?
C9 C8 C9 119.2(2) . 4_575 ?
C9 C8 C7 120.40(10) . . ?
C9 C8 C7 120.40(10) 4_575 . ?
C10 C9 C8 120.37(15) . . ?
C10 C9 H9 119.8 . . ?
C8 C9 H9 119.8 . . ?
C9 C10 C11 120.10(15) . . ?
C9 C10 H10 119.9 . . ?
C11 C10 H10 119.9 . . ?
C10 C11 C10 119.8(2) . 4_575 ?
C10 C11 H11 120.1 . . ?
C10 C11 H11 120.1 4_575 . ?

loop_
_geom_bond_atom_site_label_1
_geom_bond_atom_site_label_2
_geom_bond_distance
_geom_bond_site_symmetry_2
_geom_bond_publ_flag
O1 C1 1.2098(18) . ?
N1 C1 1.3983(17) . ?
N1 C1 1.3983(17) 4_575 ?
N1 C7 1.472(3) . ?
C1 C2 1.509(2) . ?
C2 C2 1.539(3) 4_575 ?
C2 C3 1.577(2) . ?
C2 H2 1.0000 . ?
C3 C4 1.552(2) . ?
C3 C3 1.568(3) 4_575 ?
C3 H3 1.0000 . ?
C4 C6 1.519(2) . ?
C4 C5 1.541(2) . ?
C4 H4 1.0000 . ?
C5 H5A 0.9900 . ?
C5 H5B 0.9900 . ?
C6 C6 1.332(3) 4_575 ?
C6 H6 0.9500 . ?
C7 C8 1.511(3) . ?
C7 H7A 0.9900 . ?
C7 H7B 0.9900 . ?
C8 C9 1.3934(18) . ?
C8 C9 1.3934(18) 4_575 ?
C9 C10 1.388(2) . ?
C9 H9 0.9500 . ?
C10 C11 1.389(2) . ?
C10 H10 0.9500 . ?
C11 H11 0.9500 . ?
